data_7245884
loop_
_publ_author_name
'Bondarenko, Mikhail A.'
'Abramov, Pavel A.'
'Korolkov, Ilya V.'
'Bogomyakov, Artem S.'
'Sokolov, Maxim N.'
'Adonin, Sergey A.'

_publ_section_title
;
 Cu(ii) 3,5-diiodosalicylate complexes: precursor-dependent formation of
 mono-, di-, tri- and tetranuclear compounds and 1D coordination polymers
;
_journal_issue 1
_journal_name_full CrystEngComm
_journal_page_first 130
_journal_page_last 136
_journal_paper_doi 10.1039/D2CE01393B
_journal_volume 25
_journal_year 2023
_chemical_formula_sum 'C52 H36 Cu4 I8 N4 O12'
_chemical_formula_weight 2178.21
_space_group_crystal_system tetragonal
_space_group_IT_number 88
_space_group_name_Hall '-I 4ad'
_space_group_name_H-M_alt 'I 41/a :2'
_atom_sites_solution_hydrogens geom
_audit_creation_method SHELXL-2017/1
_audit_update_record
;
2022-11-03 deposited with the CCDC.	2022-11-22 downloaded from the CCDC.
;
_cell_angle_alpha 90
_cell_angle_beta 90
_cell_angle_gamma 90
_cell_formula_units_Z 4
_cell_length_a 17.7967(6)
_cell_length_b 17.7967(6)
_cell_length_c 19.2988(9)
_cell_measurement_reflns_used 9976
_cell_measurement_temperature 150(2)
_cell_measurement_theta_max 30.4165
_cell_measurement_theta_min 2.2888
_cell_volume 6112.4(4)
_computing_cell_refinement 'SAINT (Bruker-AXS, 2016)'
_computing_data_collection 'APEX3 (Bruker-AXS, 2016)'
_computing_data_reduction 'SAINT (Bruker-AXS, 2016)'
_computing_structure_refinement 'SHELXL-2017/1 (Sheldrick, 2017)'
_computing_structure_solution 'SHELXT 2014/5 (Sheldrick, 2014)'
_diffrn_ambient_temperature 150(2)
_diffrn_detector PIXEL
_diffrn_detector_area_resol_mean 7.41
_diffrn_detector_type 'Bruker PHOTON III area detector'
_diffrn_measured_fraction_theta_full 1.000
_diffrn_measured_fraction_theta_max 1.000
_diffrn_measurement_device 'three-circle diffractometer'
_diffrn_measurement_device_type 'Bruker D8 Venture diffractometer'
_diffrn_measurement_method '\w and \f scans'
_diffrn_radiation_monochromator 'Incoatec HELIOS multilayer mirrors'
_diffrn_radiation_type MoK\a
_diffrn_radiation_wavelength 0.71073
_diffrn_reflns_av_R_equivalents 0.0514
_diffrn_reflns_av_unetI/netI 0.0256
_diffrn_reflns_Laue_measured_fraction_full 1.000
_diffrn_reflns_Laue_measured_fraction_max 1.000
_diffrn_reflns_limit_h_max 25
_diffrn_reflns_limit_h_min -25
_diffrn_reflns_limit_k_max 25
_diffrn_reflns_limit_k_min -25
_diffrn_reflns_limit_l_max 27
_diffrn_reflns_limit_l_min -26
_diffrn_reflns_number 46730
_diffrn_reflns_point_group_measured_fraction_full 1.000
_diffrn_reflns_point_group_measured_fraction_max 1.000
_diffrn_reflns_theta_full 25.500
_diffrn_reflns_theta_max 30.521
_diffrn_reflns_theta_min 2.289
_diffrn_source 'Incoatec IuS3.0 microfocus X-ray tube'
_exptl_absorpt_coefficient_mu 5.474
_exptl_absorpt_correction_T_max 0.7461
_exptl_absorpt_correction_T_min 0.5395
_exptl_absorpt_correction_type multi-scan
_exptl_absorpt_process_details
;
 SADABS 2016/2: Krause, L., Herbst-Irmer, R., Sheldrick G.M. & Stalke D.,
 J. Appl. Cryst. 48 (2015) 3-10
;
_exptl_crystal_colour dark-green
_exptl_crystal_density_diffrn 2.367
_exptl_crystal_description prism
_exptl_crystal_F_000 4048
_exptl_crystal_size_max 0.120
_exptl_crystal_size_mid 0.100
_exptl_crystal_size_min 0.080
_refine_diff_density_max 2.779
_refine_diff_density_min -1.210
_refine_diff_density_rms 0.123
_refine_ls_extinction_method none
_refine_ls_goodness_of_fit_ref 1.023
_refine_ls_hydrogen_treatment constr
_refine_ls_matrix_type full
_refine_ls_number_parameters 182
_refine_ls_number_reflns 4683
_refine_ls_number_restraints 0
_refine_ls_restrained_S_all 1.023
_refine_ls_R_factor_all 0.0403
_refine_ls_R_factor_gt 0.0326
_refine_ls_shift/su_max 0.001
_refine_ls_shift/su_mean 0.000
_refine_ls_structure_factor_coef Fsqd
_refine_ls_weighting_details 'w=1/[\s^2^(Fo^2^)+(0.0421P)^2^+25.9649P] where P=(Fo^2^+2Fc^2^)/3'
_refine_ls_weighting_scheme calc
_refine_ls_wR_factor_gt 0.0834
_refine_ls_wR_factor_ref 0.0882
_reflns_Friedel_coverage 0.000
_reflns_number_gt 4011
_reflns_number_total 4683
_reflns_threshold_expression 'I > 2\s(I)'
_cod_data_source_file d2ce01393b2.cif
_cod_data_source_block BM546
_cod_depositor_comments 'Adding full bibliography for 7245877--7245890.cif.'
_cod_original_cell_volume 6112.4(5)
_cod_original_sg_symbol_H-M 'I 41/a'
_cod_database_code 7245884
_shelx_shelxl_version_number 2017/1
_shelx_space_group_comment
;
The symmetry employed for this shelxl refinement is uniquely defined
by the following loop, which should always be used as a source of
symmetry information in preference to the above space-group names.
They are only intended as comments.
;
_shelx_estimated_absorpt_t_min 0.560
_shelx_estimated_absorpt_t_max 0.669

loop_
_space_group_symop_operation_xyz
'x, y, z'
'-x+1/2, -y, z+1/2'
'-y+3/4, x+1/4, z+1/4'
'y+3/4, -x+3/4, z+3/4'
'x+1/2, y+1/2, z+1/2'
'-x+1, -y+1/2, z+1'
'-y+5/4, x+3/4, z+3/4'
'y+5/4, -x+5/4, z+5/4'
'-x, -y, -z'
'x-1/2, y, -z-1/2'
'y-3/4, -x-1/4, -z-1/4'
'-y-3/4, x-3/4, -z-3/4'
'-x+1/2, -y+1/2, -z+1/2'
'x, y+1/2, -z'
'y-1/4, -x+1/4, -z+1/4'
'-y-1/4, x-1/4, -z-1/4'

loop_
_atom_site_label
_atom_site_type_symbol
_atom_site_fract_x
_atom_site_fract_y
_atom_site_fract_z
_atom_site_U_iso_or_equiv
_atom_site_adp_type
_atom_site_occupancy
_atom_site_site_symmetry_order
_atom_site_calc_flag
_atom_site_refinement_flags_posn
_atom_site_refinement_flags_adp
_atom_site_refinement_flags_occupancy
_atom_site_disorder_assembly
_atom_site_disorder_group
C1 C 0.47029(19) 0.09735(19) 0.83380(16) 0.0277(6) Uani 1 1 d . . . . .
C2 C 0.47295(18) 0.06598(18) 0.76251(16) 0.0251(6) Uani 1 1 d . . . . .
C3 C 0.44181(18) 0.10456(18) 0.70520(16) 0.0252(6) Uani 1 1 d . . . . .
C4 C 0.45017(18) 0.06906(19) 0.63933(16) 0.0263(6) Uani 1 1 d . . . . .
C5 C 0.48635(19) 0.00150(19) 0.63077(17) 0.0282(6) Uani 1 1 d . . . . .
H5 H 0.490692 -0.020376 0.586052 0.034 Uiso 1 1 calc R U . . .
C6 C 0.51665(19) -0.03460(18) 0.68856(17) 0.0279(6) Uani 1 1 d . . . . .
C7 C 0.51032(18) -0.00245(19) 0.75354(16) 0.0271(6) Uani 1 1 d . . . . .
H7 H 0.531609 -0.027131 0.792522 0.033 Uiso 1 1 calc R U . . .
C8 C 0.2818(2) 0.3481(2) 0.75123(19) 0.0337(7) Uani 1 1 d . . . . .
H8 H 0.256166 0.336601 0.793070 0.040 Uiso 1 1 calc R U . . .
C9 C 0.2566(2) 0.4077(2) 0.7120(2) 0.0392(8) Uani 1 1 d . . . . .
H9 H 0.213479 0.435239 0.725915 0.047 Uiso 1 1 calc R U . . .
C10 C 0.2709(3) 0.4931(3) 0.6085(3) 0.0674(16) Uani 1 1 d . . . . .
H10A H 0.283268 0.539803 0.632880 0.101 Uiso 1 1 calc R U . . .
H10B H 0.216595 0.490620 0.600644 0.101 Uiso 1 1 calc R U . . .
H10C H 0.297177 0.491937 0.563862 0.101 Uiso 1 1 calc R U . . .
C11 C 0.2951(2) 0.4271(2) 0.6516(2) 0.0409(9) Uani 1 1 d . . . . .
C12 C 0.3561(2) 0.3838(2) 0.6337(2) 0.0394(8) Uani 1 1 d . . . . .
H12 H 0.384007 0.395566 0.593176 0.047 Uiso 1 1 calc R U . . .
C13 C 0.3773(2) 0.3234(2) 0.6742(2) 0.0348(7) Uani 1 1 d . . . . .
H13 H 0.418784 0.293419 0.660162 0.042 Uiso 1 1 calc R U . . .
N1 N 0.34057(17) 0.30585(16) 0.73320(15) 0.0297(6) Uani 1 1 d . . . . .
O1 O 0.50709(14) 0.06313(14) 0.88025(12) 0.0316(5) Uani 1 1 d . . . . .
O2 O 0.43320(15) 0.15539(15) 0.84870(13) 0.0341(5) Uani 1 1 d . . . . .
O3 O 0.40776(15) 0.16958(14) 0.70822(12) 0.0334(5) Uani 1 1 d . . . . .
Cu1 Cu 0.37589(2) 0.21944(2) 0.78955(2) 0.02757(10) Uani 1 1 d . . . . .
I1 I 0.57026(2) -0.13865(2) 0.67667(2) 0.03821(8) Uani 1 1 d . . . . .
I2 I 0.40905(2) 0.12560(2) 0.55204(2) 0.04219(9) Uani 1 1 d . . . . .

loop_
_atom_site_aniso_label
_atom_site_aniso_U_11
_atom_site_aniso_U_22
_atom_site_aniso_U_33
_atom_site_aniso_U_23
_atom_site_aniso_U_13
_atom_site_aniso_U_12
C1 0.0300(15) 0.0318(16) 0.0214(14) -0.0016(12) -0.0029(11) -0.0017(12)
C2 0.0262(14) 0.0287(15) 0.0205(13) -0.0022(11) -0.0021(11) 0.0000(11)
C3 0.0263(14) 0.0304(15) 0.0190(13) -0.0010(11) 0.0013(11) -0.0005(12)
C4 0.0289(15) 0.0320(16) 0.0181(13) 0.0009(11) -0.0013(11) 0.0010(12)
C5 0.0327(16) 0.0308(15) 0.0213(13) -0.0037(12) 0.0008(12) 0.0001(12)
C6 0.0292(15) 0.0259(15) 0.0286(15) -0.0016(12) -0.0015(12) 0.0023(12)
C7 0.0294(15) 0.0300(15) 0.0221(14) 0.0005(11) -0.0021(11) -0.0025(12)
C8 0.0363(18) 0.0338(17) 0.0310(16) -0.0056(13) -0.0021(14) 0.0011(14)
C9 0.043(2) 0.0312(17) 0.044(2) -0.0077(15) -0.0103(16) 0.0042(15)
C10 0.078(4) 0.053(3) 0.071(3) 0.020(3) -0.036(3) -0.003(3)
C11 0.050(2) 0.0338(18) 0.039(2) 0.0020(15) -0.0193(17) -0.0058(16)
C12 0.048(2) 0.042(2) 0.0288(17) 0.0003(15) -0.0065(15) -0.0111(16)
C13 0.0372(18) 0.0372(18) 0.0299(17) -0.0049(14) 0.0006(14) -0.0052(14)
N1 0.0325(14) 0.0305(14) 0.0261(13) -0.0039(11) -0.0015(11) -0.0001(11)
O1 0.0387(13) 0.0331(12) 0.0230(11) -0.0007(9) -0.0081(9) -0.0015(10)
O2 0.0424(14) 0.0385(13) 0.0213(11) -0.0054(10) -0.0050(10) 0.0089(11)
O3 0.0462(14) 0.0342(13) 0.0197(10) -0.0018(9) 0.0007(10) 0.0128(11)
Cu1 0.0314(2) 0.0316(2) 0.01968(18) -0.00379(14) -0.00013(14) 0.00428(15)
I1 0.04324(14) 0.03299(13) 0.03842(14) -0.00570(9) -0.00364(10) 0.01073(9)
I2 0.06049(18) 0.04523(15) 0.02084(11) 0.00249(9) -0.00417(10) 0.01473(12)

loop_
_atom_type_symbol
_atom_type_description
_atom_type_scat_dispersion_real
_atom_type_scat_dispersion_imag
_atom_type_scat_source
C C 0.0033 0.0016 'International Tables Vol C Tables 4.2.6.8 and 6.1.1.4'
H H 0.0000 0.0000 'International Tables Vol C Tables 4.2.6.8 and 6.1.1.4'
N N 0.0061 0.0033 'International Tables Vol C Tables 4.2.6.8 and 6.1.1.4'
O O 0.0106 0.0060 'International Tables Vol C Tables 4.2.6.8 and 6.1.1.4'
Cu Cu 0.3201 1.2651 'International Tables Vol C Tables 4.2.6.8 and 6.1.1.4'
I I -0.4742 1.8119 'International Tables Vol C Tables 4.2.6.8 and 6.1.1.4'

loop_
_geom_angle_atom_site_label_1
_geom_angle_atom_site_label_2
_geom_angle_atom_site_label_3
_geom_angle
_geom_angle_site_symmetry_1
_geom_angle_site_symmetry_3
_geom_angle_publ_flag
O2 C1 O1 120.3(3) . . ?
O2 C1 C2 122.4(3) . . ?
O1 C1 C2 117.3(3) . . ?
C7 C2 C3 120.8(3) . . ?
C7 C2 C1 117.2(3) . . ?
C3 C2 C1 121.9(3) . . ?
O3 C3 C2 125.2(3) . . ?
O3 C3 C4 118.7(3) . . ?
C2 C3 C4 116.1(3) . . ?
C5 C4 C3 122.9(3) . . ?
C5 C4 I2 119.2(2) . . ?
C3 C4 I2 117.9(2) . . ?
C4 C5 C6 119.2(3) . . ?
C4 C5 H5 120.4 . . ?
C6 C5 H5 120.4 . . ?
C7 C6 C5 120.2(3) . . ?
C7 C6 I1 120.1(2) . . ?
C5 C6 I1 119.7(2) . . ?
C6 C7 C2 120.8(3) . . ?
C6 C7 H7 119.6 . . ?
C2 C7 H7 119.6 . . ?
N1 C8 C9 123.1(4) . . ?
N1 C8 H8 118.5 . . ?
C9 C8 H8 118.5 . . ?
C8 C9 C11 119.3(4) . . ?
C8 C9 H9 120.3 . . ?
C11 C9 H9 120.3 . . ?
C11 C10 H10A 109.5 . . ?
C11 C10 H10B 109.5 . . ?
H10A C10 H10B 109.5 . . ?
C11 C10 H10C 109.5 . . ?
H10A C10 H10C 109.5 . . ?
H10B C10 H10C 109.5 . . ?
C12 C11 C9 117.2(4) . . ?
C12 C11 C10 121.7(5) . . ?
C9 C11 C10 121.0(4) . . ?
C11 C12 C13 120.7(4) . . ?
C11 C12 H12 119.7 . . ?
C13 C12 H12 119.7 . . ?
N1 C13 C12 121.7(4) . . ?
N1 C13 H13 119.2 . . ?
C12 C13 H13 119.2 . . ?
C8 N1 C13 118.0(3) . . ?
C8 N1 Cu1 122.8(2) . . ?
C13 N1 Cu1 119.2(3) . . ?
C1 O1 Cu1 113.4(2) . 16_657 ?
C1 O2 Cu1 129.3(2) . . ?
C3 O3 Cu1 126.3(2) . . ?
O3 Cu1 O2 93.21(10) . . ?
O3 Cu1 O1 158.39(12) . 11_667 ?
O2 Cu1 O1 87.67(11) . 11_667 ?
O3 Cu1 N1 90.21(11) . . ?
O2 Cu1 N1 163.60(12) . . ?
O1 Cu1 N1 95.01(11) 11_667 . ?

loop_
_geom_bond_atom_site_label_1
_geom_bond_atom_site_label_2
_geom_bond_distance
_geom_bond_site_symmetry_2
_geom_bond_publ_flag
C1 O2 1.259(4) . ?
C1 O1 1.266(4) . ?
C1 C2 1.486(4) . ?
C2 C7 1.398(5) . ?
C2 C3 1.415(4) . ?
C3 O3 1.308(4) . ?
C3 C4 1.427(4) . ?
C4 C5 1.374(5) . ?
C4 I2 2.094(3) . ?
C5 C6 1.395(5) . ?
C5 H5 0.9500 . ?
C6 C7 1.383(4) . ?
C6 I1 2.096(3) . ?
C7 H7 0.9500 . ?
C8 N1 1.334(5) . ?
C8 C9 1.378(5) . ?
C8 H8 0.9500 . ?
C9 C11 1.396(6) . ?
C9 H9 0.9500 . ?
C10 C11 1.502(6) . ?
C10 H10A 0.9800 . ?
C10 H10B 0.9800 . ?
C10 H10C 0.9800 . ?
C11 C12 1.375(6) . ?
C12 C13 1.382(6) . ?
C12 H12 0.9500 . ?
C13 N1 1.349(5) . ?
C13 H13 0.9500 . ?
N1 Cu1 1.986(3) . ?
O1 Cu1 1.954(2) 16_657 ?
O2 Cu1 1.908(3) . ?
O3 Cu1 1.890(2) . ?
